data_1572413
loop_
_publ_author_name
'Bussoli, Guido'
'Boccalini, Alberto'
'Bortoluzzi, Marco'
'Cesari, Cristiana'
'Iapalucci, Maria Carmela'
'Funaioli, Tiziana'
'Scorzoni, Giorgia'
'Zacchini, Stefano'
'Ruggieri, Silvia'
'Femoni, Cristina'

_publ_section_title
;
 Atomically precise rhodium-indium carbonyl nanoclusters: synthesis,
 characterization, crystal structure and electron-sponge features.
;
_journal_issue 38
_journal_name_full Nanoscale
_journal_page_first 17852
_journal_page_last 17867
_journal_paper_doi 10.1039/d4nr02922d
_journal_volume 16
_journal_year 2024
_chemical_formula_sum 'C54 H60 Cl4 In2 N2 O34 Rh12'
_chemical_formula_weight 2887.40
_space_group_crystal_system monoclinic
_space_group_IT_number 14
_space_group_name_Hall '-P 2yn'
_space_group_name_H-M_alt 'P 1 21/n 1'
_atom_sites_solution_hydrogens mixed
_audit_creation_method SHELXL-2014/7
_audit_update_record
;
2021-03-02 deposited with the CCDC.	2024-08-27 downloaded from the CCDC.
;
_cell_angle_alpha 90
_cell_angle_beta 95.836(3)
_cell_angle_gamma 90
_cell_formula_units_Z 2
_cell_length_a 17.3907(18)
_cell_length_b 10.0530(11)
_cell_length_c 22.894(2)
_cell_measurement_reflns_used 9964
_cell_measurement_temperature 76(2)
_cell_measurement_theta_max 31.540
_cell_measurement_theta_min 2.215
_cell_volume 3981.8(7)
_computing_structure_refinement 'SHELXL-2014/7 (Sheldrick, 2014)'
_diffrn_ambient_temperature 76(2)
_diffrn_measured_fraction_theta_full 1.000
_diffrn_measured_fraction_theta_max 1.000
_diffrn_measurement_device_type 'CMOS AREA DETECTOR'
_diffrn_measurement_method 'OMEGA SCANS'
_diffrn_radiation_type MoK\a
_diffrn_radiation_wavelength 0.71073
_diffrn_reflns_av_R_equivalents 0.0801
_diffrn_reflns_av_unetI/netI 0.0488
_diffrn_reflns_Laue_measured_fraction_full 1.000
_diffrn_reflns_Laue_measured_fraction_max 1.000
_diffrn_reflns_limit_h_max 20
_diffrn_reflns_limit_h_min -20
_diffrn_reflns_limit_k_max 11
_diffrn_reflns_limit_k_min -11
_diffrn_reflns_limit_l_max 27
_diffrn_reflns_limit_l_min -27
_diffrn_reflns_number 46627
_diffrn_reflns_point_group_measured_fraction_full 1.000
_diffrn_reflns_point_group_measured_fraction_max 1.000
_diffrn_reflns_theta_full 24.999
_diffrn_reflns_theta_max 24.999
_diffrn_reflns_theta_min 1.549
_exptl_absorpt_coefficient_mu 3.197
_exptl_absorpt_correction_type 'EMPIRICAL SADABS'
_exptl_crystal_colour BLACK
_exptl_crystal_density_diffrn 2.408
_exptl_crystal_description PRISMATIC
_exptl_crystal_F_000 2752
_exptl_crystal_size_max 0.200
_exptl_crystal_size_mid 0.180
_exptl_crystal_size_min 0.150
_exptl_transmission_factor_max 0.620
_exptl_transmission_factor_min 0.530
_refine_diff_density_max 1.604
_refine_diff_density_min -1.955
_refine_diff_density_rms 0.308
_refine_ls_extinction_method none
_refine_ls_goodness_of_fit_ref 1.144
_refine_ls_hydrogen_treatment mixed
_refine_ls_matrix_type full
_refine_ls_number_parameters 497
_refine_ls_number_reflns 7002
_refine_ls_number_restraints 199
_refine_ls_restrained_S_all 1.139
_refine_ls_R_factor_all 0.0801
_refine_ls_R_factor_gt 0.0611
_refine_ls_shift/su_max 0.001
_refine_ls_shift/su_mean 0.000
_refine_ls_structure_factor_coef Fsqd
_refine_ls_weighting_details 'w=1/[\s^2^(Fo^2^)+(0.0456P)^2^+87.3920P] where P=(Fo^2^+2Fc^2^)/3'
_refine_ls_weighting_scheme calc
_refine_ls_wR_factor_gt 0.1255
_refine_ls_wR_factor_ref 0.1326
_reflns_Friedel_coverage 0.000
_reflns_number_gt 5621
_reflns_number_total 7002
_reflns_threshold_expression 'I > 2\s(I)'
_cod_data_source_file d4nr02922d2.cif
_cod_data_source_block P21n
_cod_depositor_comments 'Adding full bibliography for 1572411--1572414.cif.'
_cod_original_sg_symbol_H-M 'P 21/n'
_cod_database_code 1572413
_shelx_shelxl_version_number 2014/7
_shelx_space_group_comment
;
The symmetry employed for this shelxl refinement is uniquely defined
by the following loop, which should always be used as a source of
symmetry information in preference to the above space-group names.
They are only intended as comments.
;
_shelx_estimated_absorpt_t_min 0.567
_shelx_estimated_absorpt_t_max 0.646

loop_
_space_group_symop_operation_xyz
'x, y, z'
'-x+1/2, y+1/2, -z+1/2'
'-x, -y, -z'
'x-1/2, -y-1/2, z-1/2'

loop_
_atom_site_label
_atom_site_type_symbol
_atom_site_fract_x
_atom_site_fract_y
_atom_site_fract_z
_atom_site_U_iso_or_equiv
_atom_site_adp_type
_atom_site_occupancy
_atom_site_site_symmetry_order
_atom_site_calc_flag
_atom_site_refinement_flags_posn
_atom_site_refinement_flags_adp
_atom_site_refinement_flags_occupancy
_atom_site_disorder_assembly
_atom_site_disorder_group
In1 In 0.11250(4) 0.52697(8) 0.50374(3) 0.01144(19) Uani 1 1 d . . . . .
Rh2 Rh 0.22328(5) 0.69270(8) 0.46497(4) 0.0093(2) Uani 1 1 d . . . . .
Rh3 Rh 0.15532(5) 0.49420(8) 0.38903(4) 0.0098(2) Uani 1 1 d . . . . .
Rh4 Rh 0.25615(5) 0.41930(8) 0.48658(4) 0.0096(2) Uani 1 1 d . . . . .
Rh5 Rh 0.26773(5) 0.66225(8) 0.35421(4) 0.0101(2) Uani 1 1 d . . . . .
Rh6 Rh 0.36634(5) 0.58778(8) 0.45088(4) 0.0098(2) Uani 1 1 d . . . . .
Rh7 Rh 0.30082(5) 0.39708(8) 0.37521(4) 0.0098(2) Uani 1 1 d . . . . .
Cl8 Cl 0.01755(14) 0.3309(3) 0.51497(12) 0.0122(6) Uani 1 1 d . . . . .
Cl9 Cl 0.11316(16) 0.5746(3) 0.61126(12) 0.0178(6) Uani 1 1 d . . . . .
C1 C 0.2186(7) 0.2431(12) 0.4911(5) 0.019(2) Uani 1 1 d . U . . .
O1 O 0.1992(5) 0.1364(9) 0.4936(4) 0.029(2) Uani 1 1 d . U . . .
C2 C 0.1033(6) 0.3291(12) 0.3815(5) 0.019(2) Uani 1 1 d . U . . .
O2 O 0.0752(5) 0.2284(9) 0.3752(4) 0.0255(19) Uani 1 1 d . U . . .
C3 C 0.2118(6) 0.4839(12) 0.3098(5) 0.016(2) Uani 1 1 d . U . . .
O3 O 0.1923(4) 0.4633(8) 0.2614(3) 0.0191(17) Uani 1 1 d . U . . .
C4 C 0.3876(6) 0.3849(12) 0.3316(5) 0.016(2) Uani 1 1 d . U . . .
O4 O 0.4435(4) 0.3764(9) 0.3097(3) 0.0229(19) Uani 1 1 d . U . . .
C5 C 0.3419(7) 0.6830(12) 0.2982(5) 0.020(2) Uani 1 1 d . U . . .
O5 O 0.3839(5) 0.6890(9) 0.2648(4) 0.031(2) Uani 1 1 d . U . . .
C6 C 0.4589(6) 0.6138(11) 0.4144(5) 0.015(2) Uani 1 1 d . U . . .
O6 O 0.5119(5) 0.6344(8) 0.3914(4) 0.0236(18) Uani 1 1 d . U . . .
C7 C 0.3173(6) 0.7870(11) 0.4271(5) 0.013(2) Uani 1 1 d . U . . .
O7 O 0.3436(4) 0.8924(8) 0.4317(4) 0.0209(18) Uani 1 1 d . U . . .
C8 C 0.4104(6) 0.6347(11) 0.5277(5) 0.012(2) Uani 1 1 d . U . . .
O8 O 0.4338(4) 0.6565(9) 0.5743(3) 0.0219(18) Uani 1 1 d . U . . .
C9 C 0.2484(6) 0.7531(11) 0.5430(5) 0.012(2) Uani 1 1 d . U . . .
O9 O 0.2647(5) 0.7928(9) 0.5885(4) 0.0236(18) Uani 1 1 d . U . . .
C10 C 0.2901(6) 0.4361(12) 0.5673(5) 0.019(2) Uani 1 1 d . U . . .
O10 O 0.3134(5) 0.4426(10) 0.6147(4) 0.030(2) Uani 1 1 d . U . . .
C11 C 0.3679(6) 0.3714(11) 0.4617(5) 0.011(2) Uani 1 1 d . U . . .
O11 O 0.4154(4) 0.2933(8) 0.4790(3) 0.0156(17) Uani 1 1 d . U . . .
C12 C 0.2701(7) 0.2179(12) 0.3612(5) 0.017(2) Uani 1 1 d . U . . .
O12 O 0.2505(5) 0.1099(9) 0.3522(4) 0.029(2) Uani 1 1 d . U . . .
C13 C 0.0690(6) 0.5921(12) 0.3562(5) 0.019(2) Uani 1 1 d . U . . .
O13 O 0.0208(5) 0.6558(9) 0.3343(4) 0.027(2) Uani 1 1 d . U . . .
C14 C 0.1471(6) 0.8248(11) 0.4453(5) 0.014(2) Uani 1 1 d . U . . .
O14 O 0.1033(4) 0.9056(8) 0.4323(4) 0.0188(17) Uani 1 1 d . U . . .
C15 C 0.1989(7) 0.7964(11) 0.3204(5) 0.014(2) Uani 1 1 d . U . . .
O15 O 0.1576(5) 0.8742(8) 0.3012(3) 0.0214(18) Uani 1 1 d . U . . .
N1 N 0.6243(5) 0.4719(9) 0.1883(4) 0.015(2) Uani 1 1 d D U . . .
C100 C 0.5567(7) 0.4761(14) 0.1413(5) 0.031(3) Uani 1 1 d D U . . .
H10A H 0.5117 0.5150 0.1583 0.037 Uiso 1 1 calc R U . . .
H10B H 0.5431 0.3838 0.1293 0.037 Uiso 1 1 calc R U . . .
C101 C 0.5713(8) 0.5555(13) 0.0869(5) 0.029(3) Uani 1 1 d D U . . .
H10C H 0.5241 0.5576 0.0597 0.044 Uiso 1 1 calc R U . . .
H10D H 0.6129 0.5135 0.0677 0.044 Uiso 1 1 calc R U . . .
H10E H 0.5863 0.6466 0.0983 0.044 Uiso 1 1 calc R U . . .
C102 C 0.6953(7) 0.4281(13) 0.1646(6) 0.032(3) Uani 1 1 d D U . . .
H10F H 0.7383 0.4307 0.1965 0.039 Uiso 1 1 calc DR U . . .
H10G H 0.7077 0.4917 0.1339 0.039 Uiso 1 1 calc R U . . .
C103 C 0.6902(14) 0.2877(15) 0.1382(7) 0.081(7) Uani 1 1 d D U . . .
H10H H 0.7421 0.2573 0.1314 0.121 Uiso 1 1 calc R U . . .
H10I H 0.6572 0.2892 0.1009 0.121 Uiso 1 1 calc R U . . .
H10J H 0.6683 0.2268 0.1656 0.121 Uiso 1 1 calc R U . . .
C104 C 0.6014(7) 0.3768(14) 0.2335(5) 0.034(3) Uani 1 1 d D U . . .
H10K H 0.5869 0.2912 0.2140 0.041 Uiso 1 1 calc R U . . .
H10L H 0.5549 0.4120 0.2498 0.041 Uiso 1 1 calc R U . . .
C105 C 0.6635(10) 0.3504(16) 0.2839(6) 0.051(5) Uani 1 1 d D U . . .
H10M H 0.6408 0.3026 0.3153 0.077 Uiso 1 1 calc R U . . .
H10N H 0.6849 0.4352 0.2991 0.077 Uiso 1 1 calc R U . . .
H10O H 0.7048 0.2965 0.2698 0.077 Uiso 1 1 calc R U . . .
C106 C 0.6409(8) 0.6075(12) 0.2118(6) 0.032(3) Uani 1 1 d D U . . .
H10P H 0.6522 0.6659 0.1789 0.039 Uiso 1 1 calc R U . . .
H10Q H 0.6882 0.6036 0.2397 0.039 Uiso 1 1 calc R U . . .
C107 C 0.5763(12) 0.671(2) 0.2429(7) 0.082(8) Uani 1 1 d D U . . .
H10R H 0.5678 0.7628 0.2288 0.123 Uiso 1 1 calc R U . . .
H10S H 0.5912 0.6723 0.2853 0.123 Uiso 1 1 calc DR U . . .
H10T H 0.5286 0.6200 0.2344 0.123 Uiso 1 1 calc R U . . .
O200 O 0.0353(9) 0.5131(16) 0.9238(7) 0.088(4) Uani 1 1 d . U . . .
C201 C -0.0177(12) 0.443(2) 0.8770(9) 0.078(4) Uani 1 1 d . U . . .
H20A H -0.0007 0.3504 0.8715 0.094 Uiso 1 1 calc R U . . .
H20B H -0.0716 0.4424 0.8873 0.094 Uiso 1 1 calc R U . . .
C202 C -0.0112(12) 0.518(2) 0.8273(9) 0.080(4) Uani 1 1 d . U . . .
H20C H -0.0436 0.5990 0.8276 0.096 Uiso 1 1 calc R U . . .
H20D H -0.0280 0.4660 0.7916 0.096 Uiso 1 1 calc R U . . .
C203 C 0.0662(10) 0.552(2) 0.8283(8) 0.065(4) Uani 1 1 d . U . . .
H20E H 0.0710 0.6398 0.8090 0.077 Uiso 1 1 calc R U . . .
H20F H 0.0935 0.4853 0.8063 0.077 Uiso 1 1 calc R U . . .
C204 C 0.1000(11) 0.559(2) 0.8867(9) 0.068(4) Uani 1 1 d . U . . .
H20G H 0.1166 0.6507 0.8972 0.081 Uiso 1 1 calc R U . . .
H20H H 0.1453 0.4990 0.8928 0.081 Uiso 1 1 calc R U . . .
O300 O 0.1583(9) 0.4680(16) 0.7410(6) 0.086(5) Uani 1 1 d D . . . .
H300 H 0.162(12) 0.50(2) 0.705(4) 0.129 Uiso 1 1 d D U . . .
H301 H 0.202(5) 0.432(6) 0.755(7) 0.129 Uiso 1 1 d D U . . .

loop_
_atom_site_aniso_label
_atom_site_aniso_U_11
_atom_site_aniso_U_22
_atom_site_aniso_U_33
_atom_site_aniso_U_23
_atom_site_aniso_U_13
_atom_site_aniso_U_12
In1 0.0056(4) 0.0141(4) 0.0154(4) -0.0037(3) 0.0051(3) -0.0013(3)
Rh2 0.0054(4) 0.0095(4) 0.0128(4) -0.0020(3) 0.0003(3) -0.0003(3)
Rh3 0.0054(4) 0.0109(4) 0.0133(4) -0.0025(4) 0.0014(3) -0.0010(3)
Rh4 0.0066(4) 0.0103(4) 0.0123(4) 0.0008(4) 0.0029(3) -0.0015(3)
Rh5 0.0071(4) 0.0105(4) 0.0129(4) 0.0025(4) 0.0014(3) -0.0002(3)
Rh6 0.0041(4) 0.0117(4) 0.0135(4) 0.0015(4) 0.0014(3) -0.0012(3)
Rh7 0.0074(4) 0.0103(4) 0.0123(4) 0.0000(3) 0.0041(3) 0.0005(3)
Cl8 0.0044(12) 0.0124(13) 0.0211(14) -0.0047(11) 0.0076(10) -0.0017(10)
Cl9 0.0174(14) 0.0209(15) 0.0167(14) -0.0093(12) 0.0097(11) -0.0049(12)
C1 0.018(5) 0.023(6) 0.018(5) -0.004(5) 0.015(4) -0.011(5)
O1 0.031(5) 0.021(4) 0.037(5) -0.004(4) 0.015(4) -0.015(4)
C2 0.012(5) 0.025(6) 0.020(5) -0.009(5) 0.004(4) -0.007(5)
O2 0.019(4) 0.025(4) 0.033(5) -0.013(4) 0.004(4) -0.011(4)
C3 0.013(5) 0.018(5) 0.016(5) 0.002(5) -0.004(4) 0.003(4)
O3 0.021(4) 0.022(4) 0.012(4) -0.007(3) -0.006(3) -0.001(3)
C4 0.004(5) 0.026(6) 0.019(5) -0.005(5) -0.002(4) -0.004(4)
O4 0.015(4) 0.041(5) 0.015(4) 0.001(4) 0.011(3) 0.003(4)
C5 0.021(6) 0.026(6) 0.013(5) 0.006(5) 0.005(5) 0.004(5)
O5 0.034(5) 0.036(5) 0.025(5) 0.011(4) 0.020(4) 0.003(4)
C6 0.011(5) 0.012(5) 0.021(5) 0.002(5) -0.005(4) -0.006(4)
O6 0.018(4) 0.026(4) 0.027(4) 0.002(4) 0.005(4) -0.004(4)
C7 0.008(5) 0.013(5) 0.017(5) 0.003(4) 0.001(4) -0.006(4)
O7 0.015(4) 0.013(4) 0.034(5) -0.001(4) -0.001(3) -0.012(3)
C8 0.012(5) 0.012(5) 0.011(5) 0.006(4) 0.000(4) 0.001(4)
O8 0.015(4) 0.035(5) 0.017(4) 0.007(4) 0.001(3) -0.002(4)
C9 0.005(5) 0.017(5) 0.014(5) -0.011(4) 0.003(4) -0.001(4)
O9 0.020(4) 0.030(5) 0.021(4) -0.007(4) 0.002(3) 0.001(4)
C10 0.009(5) 0.024(6) 0.025(6) 0.004(5) 0.002(5) 0.002(5)
O10 0.026(5) 0.041(5) 0.024(5) -0.003(4) -0.001(4) -0.005(4)
C11 0.008(5) 0.009(5) 0.017(5) 0.002(4) 0.004(4) 0.000(4)
O11 0.009(4) 0.021(4) 0.016(4) 0.008(3) 0.001(3) 0.008(3)
C12 0.020(5) 0.015(5) 0.017(5) 0.004(5) 0.002(4) 0.008(5)
O12 0.031(5) 0.018(4) 0.037(5) 0.002(4) 0.004(4) -0.004(4)
C13 0.011(5) 0.022(6) 0.024(6) -0.008(5) -0.001(4) 0.003(5)
O13 0.015(4) 0.030(5) 0.036(5) -0.003(4) -0.001(4) 0.005(4)
C14 0.009(5) 0.016(5) 0.017(5) -0.005(5) 0.002(4) -0.006(4)
O14 0.018(4) 0.010(4) 0.027(4) -0.003(3) -0.004(3) 0.006(3)
C15 0.021(5) 0.010(5) 0.011(5) -0.001(4) 0.001(4) -0.003(4)
O15 0.021(4) 0.022(4) 0.020(4) 0.005(4) -0.003(3) 0.003(4)
N1 0.012(5) 0.018(5) 0.016(5) 0.001(4) -0.001(4) -0.004(4)
C100 0.021(7) 0.036(8) 0.032(7) 0.010(6) -0.011(6) -0.009(6)
C101 0.039(8) 0.029(7) 0.020(7) 0.007(6) 0.002(6) -0.006(6)
C102 0.022(7) 0.035(8) 0.040(8) 0.000(7) 0.004(6) 0.011(6)
C103 0.17(2) 0.048(11) 0.033(10) -0.003(9) 0.035(12) 0.041(13)
C104 0.020(7) 0.047(9) 0.037(8) 0.007(7) 0.013(6) -0.007(6)
C105 0.095(14) 0.039(9) 0.019(8) 0.009(7) 0.004(8) -0.002(9)
C106 0.050(9) 0.025(7) 0.019(7) -0.010(6) -0.008(6) 0.001(7)
C107 0.137(19) 0.079(14) 0.033(10) -0.012(9) 0.021(11) 0.071(14)
O200 0.078(7) 0.093(8) 0.092(8) 0.006(7) 0.007(6) -0.006(6)
C201 0.067(8) 0.086(9) 0.082(9) 0.007(8) 0.009(7) -0.010(7)
C202 0.075(8) 0.088(9) 0.074(8) 0.020(8) -0.004(7) -0.008(8)
C203 0.058(7) 0.086(9) 0.052(7) 0.034(7) 0.016(6) -0.019(7)
C204 0.049(7) 0.081(8) 0.075(8) 0.023(7) 0.011(7) -0.005(7)
O300 0.102(11) 0.089(11) 0.059(9) 0.021(8) -0.035(8) 0.007(9)

loop_
_atom_type_symbol
_atom_type_description
_atom_type_scat_dispersion_real
_atom_type_scat_dispersion_imag
_atom_type_scat_source
C C 0.0033 0.0016 'International Tables Vol C Tables 4.2.6.8 and 6.1.1.4'
N N 0.0061 0.0033 'International Tables Vol C Tables 4.2.6.8 and 6.1.1.4'
O O 0.0106 0.0060 'International Tables Vol C Tables 4.2.6.8 and 6.1.1.4'
Cl Cl 0.1484 0.1585 'International Tables Vol C Tables 4.2.6.8 and 6.1.1.4'
Rh Rh -1.1178 0.9187 'International Tables Vol C Tables 4.2.6.8 and 6.1.1.4'
In In -0.7276 1.3100 'International Tables Vol C Tables 4.2.6.8 and 6.1.1.4'
H H 0.0000 0.0000 'International Tables Vol C Tables 4.2.6.8 and 6.1.1.4'

loop_
_geom_angle_atom_site_label_1
_geom_angle_atom_site_label_2
_geom_angle_atom_site_label_3
_geom_angle
_geom_angle_site_symmetry_1
_geom_angle_site_symmetry_3
_geom_angle_publ_flag
Cl9 In1 Cl8 89.27(9) . . ?
Cl9 In1 Cl8 88.54(9) . 3_566 ?
Cl8 In1 Cl8 83.43(9) . 3_566 ?
Cl9 In1 Rh2 105.47(7) . . ?
Cl8 In1 Rh2 163.72(7) . . ?
Cl8 In1 Rh2 103.45(6) 3_566 . ?
Cl9 In1 Rh4 107.33(7) . . ?
Cl8 In1 Rh4 107.87(6) . . ?
Cl8 In1 Rh4 160.25(7) 3_566 . ?
Rh2 In1 Rh4 61.59(3) . . ?
Cl9 In1 Rh3 164.00(7) . . ?
Cl8 In1 Rh3 103.53(6) . . ?
Cl8 In1 Rh3 102.26(6) 3_566 . ?
Rh2 In1 Rh3 60.81(3) . . ?
Rh4 In1 Rh3 59.88(3) . . ?
C9 Rh2 C14 95.1(5) . . ?
C9 Rh2 C7 97.3(4) . . ?
C14 Rh2 C7 97.9(4) . . ?
C9 Rh2 Rh5 148.0(3) . . ?
C14 Rh2 Rh5 96.5(3) . . ?
C7 Rh2 Rh5 51.5(3) . . ?
C9 Rh2 Rh6 96.2(3) . . ?
C14 Rh2 Rh6 149.1(3) . . ?
C7 Rh2 Rh6 52.2(3) . . ?
Rh5 Rh2 Rh6 60.36(3) . . ?
C9 Rh2 In1 89.5(3) . . ?
C14 Rh2 In1 90.3(3) . . ?
C7 Rh2 In1 168.8(3) . . ?
Rh5 Rh2 In1 120.10(4) . . ?
Rh6 Rh2 In1 118.37(4) . . ?
C9 Rh2 Rh3 148.0(3) . . ?
C14 Rh2 Rh3 96.3(3) . . ?
C7 Rh2 Rh3 110.5(3) . . ?
Rh5 Rh2 Rh3 59.46(3) . . ?
Rh6 Rh2 Rh3 89.07(3) . . ?
In1 Rh2 Rh3 60.65(3) . . ?
C9 Rh2 Rh4 97.0(3) . . ?
C14 Rh2 Rh4 147.4(3) . . ?
C7 Rh2 Rh4 110.4(3) . . ?
Rh5 Rh2 Rh4 88.99(3) . . ?
Rh6 Rh2 Rh4 58.74(3) . . ?
In1 Rh2 Rh4 59.65(3) . . ?
Rh3 Rh2 Rh4 59.20(3) . . ?
C13 Rh3 C2 93.9(5) . . ?
C13 Rh3 C3 95.9(5) . . ?
C2 Rh3 C3 97.8(5) . . ?
C13 Rh3 Rh7 147.2(4) . . ?
C2 Rh3 Rh7 96.6(3) . . ?
C3 Rh3 Rh7 52.0(3) . . ?
C13 Rh3 Rh5 97.1(4) . . ?
C2 Rh3 Rh5 149.0(3) . . ?
C3 Rh3 Rh5 52.3(3) . . ?
Rh7 Rh3 Rh5 59.95(3) . . ?
C13 Rh3 Rh4 150.1(4) . . ?
C2 Rh3 Rh4 95.3(4) . . ?
C3 Rh3 Rh4 110.9(3) . . ?
Rh7 Rh3 Rh4 59.28(3) . . ?
Rh5 Rh3 Rh4 89.45(3) . . ?
C13 Rh3 In1 92.0(4) . . ?
C2 Rh3 In1 91.1(3) . . ?
C3 Rh3 In1 167.7(3) . . ?
Rh7 Rh3 In1 118.68(4) . . ?
Rh5 Rh3 In1 117.32(4) . . ?
Rh4 Rh3 In1 59.46(3) . . ?
C13 Rh3 Rh2 98.2(4) . . ?
C2 Rh3 Rh2 147.5(4) . . ?
C3 Rh3 Rh2 110.8(3) . . ?
Rh7 Rh3 Rh2 89.39(3) . . ?
Rh5 Rh3 Rh2 58.77(3) . . ?
Rh4 Rh3 Rh2 60.67(3) . . ?
In1 Rh3 Rh2 58.55(3) . . ?
C10 Rh4 C1 96.0(5) . . ?
C10 Rh4 C11 94.5(4) . . ?
C1 Rh4 C11 97.6(4) . . ?
C10 Rh4 Rh6 94.5(4) . . ?
C1 Rh4 Rh6 148.1(3) . . ?
C11 Rh4 Rh6 51.5(3) . . ?
C10 Rh4 Rh7 145.5(3) . . ?
C1 Rh4 Rh7 96.1(3) . . ?
C11 Rh4 Rh7 51.9(3) . . ?
Rh6 Rh4 Rh7 60.13(3) . . ?
C10 Rh4 In1 91.3(3) . . ?
C1 Rh4 In1 92.1(4) . . ?
C11 Rh4 In1 168.1(3) . . ?
Rh6 Rh4 In1 117.74(4) . . ?
Rh7 Rh4 In1 120.28(4) . . ?
C10 Rh4 Rh3 149.8(4) . . ?
C1 Rh4 Rh3 95.9(4) . . ?
C11 Rh4 Rh3 111.2(3) . . ?
Rh6 Rh4 Rh3 89.77(3) . . ?
Rh7 Rh4 Rh3 59.66(3) . . ?
In1 Rh4 Rh3 60.67(3) . . ?
C10 Rh4 Rh2 97.0(4) . . ?
C1 Rh4 Rh2 148.2(4) . . ?
C11 Rh4 Rh2 110.1(3) . . ?
Rh6 Rh4 Rh2 59.01(3) . . ?
Rh7 Rh4 Rh2 89.30(3) . . ?
In1 Rh4 Rh2 58.76(3) . . ?
Rh3 Rh4 Rh2 60.13(3) . . ?
C15 Rh5 C5 95.1(5) . . ?
C15 Rh5 C7 94.9(4) . . ?
C5 Rh5 C7 101.9(5) . . ?
C15 Rh5 C3 99.0(4) . . ?
C5 Rh5 C3 94.2(5) . . ?
C7 Rh5 C3 157.6(4) . . ?
C15 Rh5 Rh2 94.1(3) . . ?
C5 Rh5 Rh2 151.3(4) . . ?
C7 Rh5 Rh2 50.1(3) . . ?
C3 Rh5 Rh2 111.1(3) . . ?
C15 Rh5 Rh7 149.5(3) . . ?
C5 Rh5 Rh7 94.5(4) . . ?
C7 Rh5 Rh7 111.2(3) . . ?
C3 Rh5 Rh7 51.5(3) . . ?
Rh2 Rh5 Rh7 91.16(3) . . ?
C15 Rh5 Rh6 145.8(3) . . ?
C5 Rh5 Rh6 99.2(3) . . ?
C7 Rh5 Rh6 51.8(3) . . ?
C3 Rh5 Rh6 110.7(3) . . ?
Rh2 Rh5 Rh6 59.98(3) . . ?
Rh7 Rh5 Rh6 59.80(3) . . ?
C15 Rh5 Rh3 96.6(3) . . ?
C5 Rh5 Rh3 143.4(4) . . ?
C7 Rh5 Rh3 111.4(3) . . ?
C3 Rh5 Rh3 49.7(3) . . ?
Rh2 Rh5 Rh3 61.77(3) . . ?
Rh7 Rh5 Rh3 59.99(3) . . ?
Rh6 Rh5 Rh3 90.17(3) . . ?
C8 Rh6 C6 95.3(5) . . ?
C8 Rh6 C11 98.2(4) . . ?
C6 Rh6 C11 100.7(4) . . ?
C8 Rh6 C7 96.4(4) . . ?
C6 Rh6 C7 95.1(4) . . ?
C11 Rh6 C7 157.4(4) . . ?
C8 Rh6 Rh4 96.0(3) . . ?
C6 Rh6 Rh4 149.6(3) . . ?
C11 Rh6 Rh4 49.7(3) . . ?
C7 Rh6 Rh4 111.5(3) . . ?
C8 Rh6 Rh2 94.6(3) . . ?
C6 Rh6 Rh2 144.4(3) . . ?
C11 Rh6 Rh2 111.6(3) . . ?
C7 Rh6 Rh2 49.8(3) . . ?
Rh4 Rh6 Rh2 62.25(3) . . ?
C8 Rh6 Rh7 148.8(3) . . ?
C6 Rh6 Rh7 97.7(3) . . ?
C11 Rh6 Rh7 51.6(3) . . ?
C7 Rh6 Rh7 110.4(3) . . ?
Rh4 Rh6 Rh7 60.03(3) . . ?
Rh2 Rh6 Rh7 91.11(3) . . ?
C8 Rh6 Rh5 146.2(3) . . ?
C6 Rh6 Rh5 95.5(3) . . ?
C11 Rh6 Rh5 111.1(3) . . ?
C7 Rh6 Rh5 50.8(3) . . ?
Rh4 Rh6 Rh5 90.60(3) . . ?
Rh2 Rh6 Rh5 59.65(3) . . ?
Rh7 Rh6 Rh5 60.05(3) . . ?
C12 Rh7 C4 94.3(5) . . ?
C12 Rh7 C11 98.9(4) . . ?
C4 Rh7 C11 95.1(4) . . ?
C12 Rh7 C3 95.4(5) . . ?
C4 Rh7 C3 102.0(5) . . ?
C11 Rh7 C3 156.8(4) . . ?
C12 Rh7 Rh4 97.7(3) . . ?
C4 Rh7 Rh4 144.0(3) . . ?
C11 Rh7 Rh4 49.6(3) . . ?
C3 Rh7 Rh4 110.5(3) . . ?
C12 Rh7 Rh6 149.3(3) . . ?
C4 Rh7 Rh6 94.3(3) . . ?
C11 Rh7 Rh6 50.9(3) . . ?
C3 Rh7 Rh6 111.5(3) . . ?
Rh4 Rh7 Rh6 59.83(3) . . ?
C12 Rh7 Rh5 146.9(3) . . ?
C4 Rh7 Rh5 97.7(4) . . ?
C11 Rh7 Rh5 110.5(3) . . ?
C3 Rh7 Rh5 52.0(3) . . ?
Rh4 Rh7 Rh5 90.54(3) . . ?
Rh6 Rh7 Rh5 60.15(3) . . ?
C12 Rh7 Rh3 96.3(3) . . ?
C4 Rh7 Rh3 150.6(4) . . ?
C11 Rh7 Rh3 110.2(3) . . ?
C3 Rh7 Rh3 49.8(3) . . ?
Rh4 Rh7 Rh3 61.06(3) . . ?
Rh6 Rh7 Rh3 90.41(3) . . ?
Rh5 Rh7 Rh3 60.06(3) . . ?
In1 Cl8 In1 96.57(9) . 3_566 ?
O1 C1 Rh4 177.1(11) . . ?
O2 C2 Rh3 176.4(10) . . ?
O3 C3 Rh3 135.2(9) . . ?
O3 C3 Rh7 134.4(9) . . ?
Rh3 C3 Rh7 78.3(4) . . ?
O3 C3 Rh5 131.2(9) . . ?
Rh3 C3 Rh5 78.0(4) . . ?
Rh7 C3 Rh5 76.5(4) . . ?
O4 C4 Rh7 174.3(10) . . ?
O5 C5 Rh5 176.6(12) . . ?
O6 C6 Rh6 176.6(10) . . ?
O7 C7 Rh2 132.7(9) . . ?
O7 C7 Rh5 135.7(9) . . ?
Rh2 C7 Rh5 78.4(3) . . ?
O7 C7 Rh6 131.7(8) . . ?
Rh2 C7 Rh6 78.0(4) . . ?
Rh5 C7 Rh6 77.5(4) . . ?
O8 C8 Rh6 175.9(10) . . ?
O9 C9 Rh2 177.4(10) . . ?
O10 C10 Rh4 176.6(11) . . ?
O11 C11 Rh4 133.4(8) . . ?
O11 C11 Rh6 134.5(8) . . ?
Rh4 C11 Rh6 78.8(4) . . ?
O11 C11 Rh7 131.8(8) . . ?
Rh4 C11 Rh7 78.5(4) . . ?
Rh6 C11 Rh7 77.5(3) . . ?
O12 C12 Rh7 179.0(11) . . ?
O13 C13 Rh3 175.0(11) . . ?
O14 C14 Rh2 177.7(10) . . ?
O15 C15 Rh5 178.8(10) . . ?
C102 N1 C106 105.7(9) . . ?
C102 N1 C104 111.0(10) . . ?
C106 N1 C104 113.3(10) . . ?
C102 N1 C100 111.6(9) . . ?
C106 N1 C100 110.0(9) . . ?
C104 N1 C100 105.5(8) . . ?
N1 C100 C101 114.5(10) . . ?
N1 C100 H10A 108.6 . . ?
C101 C100 H10A 108.6 . . ?
N1 C100 H10B 108.6 . . ?
C101 C100 H10B 108.6 . . ?
H10A C100 H10B 107.6 . . ?
C100 C101 H10C 109.5 . . ?
C100 C101 H10D 109.5 . . ?
H10C C101 H10D 109.5 . . ?
C100 C101 H10E 109.5 . . ?
H10C C101 H10E 109.5 . . ?
H10D C101 H10E 109.5 . . ?
N1 C102 C103 113.9(12) . . ?
N1 C102 H10F 108.8 . . ?
C103 C102 H10F 108.8 . . ?
N1 C102 H10G 108.8 . . ?
C103 C102 H10G 108.8 . . ?
H10F C102 H10G 107.7 . . ?
C102 C103 H10H 109.5 . . ?
C102 C103 H10I 109.5 . . ?
H10H C103 H10I 109.5 . . ?
C102 C103 H10J 109.5 . . ?
H10H C103 H10J 109.5 . . ?
H10I C103 H10J 109.5 . . ?
N1 C104 C105 114.7(10) . . ?
N1 C104 H10K 108.6 . . ?
C105 C104 H10K 108.6 . . ?
N1 C104 H10L 108.6 . . ?
C105 C104 H10L 108.6 . . ?
H10K C104 H10L 107.6 . . ?
C104 C105 H10M 109.5 . . ?
C104 C105 H10N 109.5 . . ?
H10M C105 H10N 109.5 . . ?
C104 C105 H10O 109.5 . . ?
H10M C105 H10O 109.5 . . ?
H10N C105 H10O 109.5 . . ?
N1 C106 C107 115.4(13) . . ?
N1 C106 H10P 108.4 . . ?
C107 C106 H10P 108.4 . . ?
N1 C106 H10Q 108.4 . . ?
C107 C106 H10Q 108.4 . . ?
H10P C106 H10Q 107.5 . . ?
C106 C107 H10R 109.5 . . ?
C106 C107 H10S 109.5 . . ?
H10R C107 H10S 109.5 . . ?
C106 C107 H10T 109.5 . . ?
H10R C107 H10T 109.5 . . ?
H10S C107 H10T 109.5 . . ?
C201 O200 C204 100.1(15) . . ?
C202 C201 O200 103.5(18) . . ?
C202 C201 H20A 111.1 . . ?
O200 C201 H20A 111.1 . . ?
C202 C201 H20B 111.1 . . ?
O200 C201 H20B 111.1 . . ?
H20A C201 H20B 109.0 . . ?
C201 C202 C203 106.5(18) . . ?
C201 C202 H20C 110.4 . . ?
C203 C202 H20C 110.4 . . ?
C201 C202 H20D 110.4 . . ?
C203 C202 H20D 110.4 . . ?
H20C C202 H20D 108.6 . . ?
C202 C203 C204 109.6(16) . . ?
C202 C203 H20E 109.7 . . ?
C204 C203 H20E 109.7 . . ?
C202 C203 H20F 109.7 . . ?
C204 C203 H20F 109.7 . . ?
H20E C203 H20F 108.2 . . ?
C203 C204 O200 104.6(15) . . ?
C203 C204 H20G 110.8 . . ?
O200 C204 H20G 110.8 . . ?
C203 C204 H20H 110.8 . . ?
O200 C204 H20H 110.8 . . ?
H20G C204 H20H 108.9 . . ?
H300 O300 H301 109(5) . . ?

loop_
_geom_bond_atom_site_label_1
_geom_bond_atom_site_label_2
_geom_bond_distance
_geom_bond_site_symmetry_2
_geom_bond_publ_flag
In1 Cl9 2.507(3) . ?
In1 Cl8 2.601(3) . ?
In1 Cl8 2.673(3) 3_566 ?
In1 Rh2 2.7610(11) . ?
In1 Rh4 2.7868(11) . ?
In1 Rh3 2.8210(12) . ?
Rh2 C9 1.896(11) . ?
Rh2 C14 1.897(12) . ?
Rh2 C7 2.148(10) . ?
Rh2 Rh5 2.7421(12) . ?
Rh2 Rh6 2.7513(12) . ?
Rh2 Rh3 2.8254(12) . ?
Rh2 Rh4 2.8405(12) . ?
Rh3 C13 1.886(12) . ?
Rh3 C2 1.890(12) . ?
Rh3 C3 2.152(12) . ?
Rh3 Rh7 2.7601(12) . ?
Rh3 Rh5 2.7618(12) . ?
Rh3 Rh4 2.7988(12) . ?
Rh4 C10 1.890(12) . ?
Rh4 C1 1.895(12) . ?
Rh4 C11 2.135(10) . ?
Rh4 Rh6 2.7437(12) . ?
Rh4 Rh7 2.7492(12) . ?
Rh5 C15 1.914(12) . ?
Rh5 C5 1.919(12) . ?
Rh5 C7 2.192(11) . ?
Rh5 C3 2.234(12) . ?
Rh5 Rh7 2.7589(12) . ?
Rh5 Rh6 2.7618(12) . ?
Rh6 C8 1.905(11) . ?
Rh6 C6 1.906(12) . ?
Rh6 C11 2.189(11) . ?
Rh6 C7 2.222(11) . ?
Rh6 Rh7 2.7520(12) . ?
Rh7 C12 1.897(12) . ?
Rh7 C4 1.897(11) . ?
Rh7 C11 2.209(11) . ?
Rh7 C3 2.220(11) . ?
Cl8 In1 2.673(3) 3_566 ?
C1 O1 1.127(14) . ?
C2 O2 1.127(14) . ?
C3 O3 1.145(13) . ?
C4 O4 1.140(13) . ?
C5 O5 1.113(14) . ?
C6 O6 1.126(13) . ?
C7 O7 1.155(13) . ?
C8 O8 1.123(13) . ?
C9 O9 1.124(13) . ?
C10 O10 1.121(14) . ?
C11 O11 1.178(12) . ?
C12 O12 1.150(14) . ?
C13 O13 1.130(14) . ?
C14 O14 1.133(13) . ?
C15 O15 1.120(13) . ?
N1 C102 1.466(12) . ?
N1 C106 1.483(12) . ?
N1 C104 1.492(12) . ?
N1 C100 1.512(12) . ?
C100 C101 1.522(13) . ?
C100 H10A 0.9900 . ?
C100 H10B 0.9900 . ?
C101 H10C 0.9800 . ?
C101 H10D 0.9800 . ?
C101 H10E 0.9800 . ?
C102 C103 1.535(15) . ?
C102 H10F 0.9900 . ?
C102 H10G 0.9900 . ?
C103 H10H 0.9800 . ?
C103 H10I 0.9800 . ?
C103 H10J 0.9800 . ?
C104 C105 1.523(14) . ?
C104 H10K 0.9900 . ?
C104 H10L 0.9900 . ?
C105 H10M 0.9800 . ?
C105 H10N 0.9800 . ?
C105 H10O 0.9800 . ?
C106 C107 1.531(15) . ?
C106 H10P 0.9900 . ?
C106 H10Q 0.9900 . ?
C107 H10R 0.9800 . ?
C107 H10S 0.9800 . ?
C107 H10T 0.9800 . ?
O200 C201 1.51(2) . ?
O200 C204 1.55(2) . ?
C201 C202 1.38(3) . ?
C201 H20A 0.9900 . ?
C201 H20B 0.9900 . ?
C202 C203 1.39(2) . ?
C202 H20C 0.9900 . ?
C202 H20D 0.9900 . ?
C203 C204 1.41(2) . ?
C203 H20E 0.9900 . ?
C203 H20F 0.9900 . ?
C204 H20G 0.9900 . ?
C204 H20H 0.9900 . ?
O300 H300 0.87(2) . ?
O300 H301 0.87(2) . ?

loop_
_geom_torsion_atom_site_label_1
_geom_torsion_atom_site_label_2
_geom_torsion_atom_site_label_3
_geom_torsion_atom_site_label_4
_geom_torsion
_geom_torsion_site_symmetry_1
_geom_torsion_site_symmetry_2
_geom_torsion_site_symmetry_3
_geom_torsion_site_symmetry_4
_geom_torsion_publ_flag
C102 N1 C100 C101 -52.5(15) . . . . ?
C106 N1 C100 C101 64.3(14) . . . . ?
C104 N1 C100 C101 -173.2(12) . . . . ?
C106 N1 C102 C103 179.6(12) . . . . ?
C104 N1 C102 C103 56.5(15) . . . . ?
C100 N1 C102 C103 -60.9(15) . . . . ?
C102 N1 C104 C105 55.5(15) . . . . ?
C106 N1 C104 C105 -63.2(15) . . . . ?
C100 N1 C104 C105 176.5(12) . . . . ?
C102 N1 C106 C107 -176.1(12) . . . . ?
C104 N1 C106 C107 -54.4(15) . . . . ?
C100 N1 C106 C107 63.4(14) . . . . ?
C204 O200 C201 C202 -35(2) . . . . ?
O200 C201 C202 C203 40(3) . . . . ?
C201 C202 C203 C204 -28(3) . . . . ?
C202 C203 C204 O200 4(3) . . . . ?
C201 O200 C204 C203 19(2) . . . . ?
